data_7019427
loop_
_publ_author_name
'Senchyk, Ganna A.'
'Lysenko, Andrey B.'
'Boldog, Ishtvan'
'Rusanov, Eduard B.'
'Chernega, Alexander N.'
'Krautscheid, Harald'
'Domasevitch, Konstantin V.'

_publ_section_title
;
 1,2,4-Triazole functionalized adamantanes: a new library of polydentate
 tectons for designing structures of coordination polymers.
;
_journal_issue 28
_journal_name_full 'Dalton transactions (Cambridge, England : 2003)'
_journal_page_first 8675
_journal_page_last 8689
_journal_paper_doi 10.1039/c2dt30362k
_journal_volume 41
_journal_year 2012
_chemical_formula_moiety 'C45 H54 Cd2 N30, 28(H2 O), Cl4'
_chemical_formula_sum 'C45 H110 Cd2 Cl4 N30 O28'
_chemical_formula_weight 1886.23
_chemical_name_systematic
;
tris-[3,5,7-tri(1,2,4-triazol-4-yl)-1-azaadamantane]-
dicadmium(II) Chloride Octacosahydrate
;
_space_group_IT_number 176
_space_group_name_Hall '-P 6c'
_symmetry_cell_setting hexagonal
_symmetry_Int_Tables_number 176
_symmetry_space_group_name_Hall '-P 6c'
_symmetry_space_group_name_H-M 'P 63/m'
_atom_sites_solution_hydrogens geom
_atom_sites_solution_primary direct
_atom_sites_solution_secondary difmap
_audit_creation_method SHELXL-97
_cell_angle_alpha 90.00
_cell_angle_beta 90.00
_cell_angle_gamma 120.00
_cell_formula_units_Z 2
_cell_length_a 18.5633(17)
_cell_length_b 18.5633(17)
_cell_length_c 14.3967(13)
_cell_measurement_reflns_used 20410
_cell_measurement_temperature 173(2)
_cell_measurement_theta_max 25.68
_cell_measurement_theta_min 3.58
_cell_volume 4296.4(7)
_computing_cell_refinement 'SAINT-NT (Bruker, 1999)'
_computing_data_collection 'SMART-NT (Bruker, 1998)'
_computing_data_reduction 'SAINT-NT (Bruker, 1999)'
_computing_molecular_graphics 'Diamond 2.1e (Brandenburg, 1999)'
_computing_publication_material 'WinGX 1.70.01 (Farrugia, 1999)'
_computing_structure_refinement 'SHELXL-97 (Sheldrick, 2008)'
_computing_structure_solution 'SHELXS-97 (Sheldrick, 2008)'
_diffrn_ambient_temperature 173(2)
_diffrn_measured_fraction_theta_full 0.995
_diffrn_measured_fraction_theta_max 0.995
_diffrn_measurement_device_type 'Bruker APEXII area-detector diffractometer'
_diffrn_measurement_method '\w scans'
_diffrn_radiation_monochromator graphite
_diffrn_radiation_source 'fine-focus sealed tube'
_diffrn_radiation_type MoK\a
_diffrn_radiation_wavelength 0.71073
_diffrn_reflns_av_R_equivalents 0.1148
_diffrn_reflns_av_sigmaI/netI 0.1402
_diffrn_reflns_limit_h_max 22
_diffrn_reflns_limit_h_min -22
_diffrn_reflns_limit_k_max 22
_diffrn_reflns_limit_k_min -22
_diffrn_reflns_limit_l_max 17
_diffrn_reflns_limit_l_min -10
_diffrn_reflns_number 20410
_diffrn_reflns_theta_full 25.68
_diffrn_reflns_theta_max 25.68
_diffrn_reflns_theta_min 3.58
_diffrn_standards_decay_% 0
_exptl_absorpt_coefficient_mu 0.706
_exptl_absorpt_correction_T_max 0.9264
_exptl_absorpt_correction_T_min 0.8776
_exptl_absorpt_correction_type empirical
_exptl_absorpt_process_details 'SADABS (Sheldrick, 1996)'
_exptl_crystal_colour colorless
_exptl_crystal_density_diffrn 1.458
_exptl_crystal_density_method 'not measured'
_exptl_crystal_description prism
_exptl_crystal_F_000 1956
_exptl_crystal_size_max 0.19
_exptl_crystal_size_mid 0.17
_exptl_crystal_size_min 0.11
_platon_squeeze_details
;
;
_refine_diff_density_max 1.184
_refine_diff_density_min -0.858
_refine_diff_density_rms 0.098
_refine_ls_extinction_method none
_refine_ls_goodness_of_fit_ref 0.820
_refine_ls_hydrogen_treatment constr
_refine_ls_matrix_type full
_refine_ls_number_parameters 138
_refine_ls_number_reflns 2842
_refine_ls_number_restraints 0
_refine_ls_restrained_S_all 0.820
_refine_ls_R_factor_all 0.1148
_refine_ls_R_factor_gt 0.0655
_refine_ls_shift/su_max 0.023
_refine_ls_shift/su_mean 0.002
_refine_ls_structure_factor_coef Fsqd
_refine_ls_weighting_details 'calc w=1/[\s^2^(Fo^2^)+(0.0785P)^2^+0.0000P] where P=(Fo^2^+2Fc^2^)/3'
_refine_ls_weighting_scheme calc
_refine_ls_wR_factor_gt 0.1426
_refine_ls_wR_factor_ref 0.1566
_reflns_number_gt 1394
_reflns_number_total 2842
_reflns_threshold_expression >2sigma(I)
_cod_data_source_file c2dt30362k.txt
_cod_data_source_block (10)
_cod_depositor_comments
;
The following automatic conversions were performed:

data name '_iucr_refine_instruction_details' was replaced with
'_iucr_refine_instructions_details' as specified in the replacement
file 'data/replacement-values/replacement_tags.lst'.

Automatic conversion script
Id: cif_correct_tags 9268 2022-04-12 08:56:07Z antanas 
;
_cod_original_cell_volume 4296.4(10)
_cod_database_code 7019427

loop_
_symmetry_equiv_pos_as_xyz
'x, y, z'
'-x, -y, z+1/2'
'-y, x-y, z'
'-x+y, -x, z'
'x-y, x, z+1/2'
'y, -x+y, z+1/2'
'-x, -y, -z'
'x, y, -z-1/2'
'y, -x+y, -z'
'x-y, x, -z'
'-x+y, -x, -z-1/2'
'-y, x-y, -z-1/2'

loop_
_atom_site_label
_atom_site_type_symbol
_atom_site_fract_x
_atom_site_fract_y
_atom_site_fract_z
_atom_site_U_iso_or_equiv
_atom_site_adp_type
_atom_site_occupancy
_atom_site_symmetry_multiplicity
_atom_site_calc_flag
_atom_site_refinement_flags
Cd1 Cd 0.6667 0.3333 0.60354(4) 0.0403(3) Uani 1 3 d S
Cl1 Cl 0.6667 0.3333 0.2500 0.0637(11) Uani 1 6 d S
N1 N 0.5546(3) 0.2353(3) 0.5188(3) 0.0556(15) Uani 1 1 d .
N2 N 0.4862(4) 0.1756(3) 0.5705(3) 0.0692(19) Uani 1 1 d .
N3 N 0.4581(3) 0.1473(3) 0.4204(3) 0.0519(14) Uani 1 1 d .
N4 N 0.3440(3) -0.2275(3) 0.2974(3) 0.0455(13) Uani 1 1 d .
N5 N 0.3590(5) -0.1102(4) 0.2500 0.053(2) Uani 1 2 d S
N6 N 0.2869(6) 0.0466(6) 0.2500 0.082(3) Uani 1 2 d S
C1 C 0.5360(5) 0.2182(4) 0.4312(4) 0.059(2) Uani 1 1 d .
H1 H 0.5710 0.2499 0.3813 0.071 Uiso 1 1 calc R
C2 C 0.4326(5) 0.1266(5) 0.5098(4) 0.088(3) Uani 1 1 d .
H2 H 0.3802 0.0804 0.5262 0.106 Uiso 1 1 calc R
C3 C 0.3519(4) -0.1571(4) 0.3221(4) 0.063(2) Uani 1 1 d .
H3 H 0.3525 -0.1410 0.3849 0.076 Uiso 1 1 calc R
C4 C 0.4169(4) 0.1035(4) 0.3362(4) 0.0564(19) Uani 1 1 d .
C5 C 0.4123(4) 0.0205(3) 0.3362(3) 0.0536(18) Uani 1 1 d .
H5A H 0.3830 -0.0111 0.3926 0.064 Uiso 1 1 calc R
H5B H 0.4690 0.0282 0.3362 0.064 Uiso 1 1 calc R
C6 C 0.3656(6) -0.0268(5) 0.2500 0.054(3) Uani 1 2 d S
C7 C 0.3299(5) 0.0932(5) 0.3338(4) 0.070(2) Uani 1 1 d .
H7A H 0.2983 0.0628 0.3898 0.084 Uiso 1 1 calc R
H7B H 0.3340 0.1485 0.3332 0.084 Uiso 1 1 calc R
C8 C 0.4680(6) 0.1579(5) 0.2500 0.060(3) Uani 1 2 d S
H8A H 0.4705 0.2125 0.2500 0.072 Uiso 1 2 calc SR
H8B H 0.5254 0.1672 0.2500 0.072 Uiso 1 2 calc SR
C9 C 0.2790(6) -0.0368(6) 0.2500 0.060(3) Uani 1 2 d S
H9 H 0.2480 -0.0682 0.1942 0.072 Uiso 1 1 d R
O1A O 0.442(3) 0.112(3) 0.7500 0.167(19) Uani 0.50 2 d SP
O1B O 0.416(2) 0.147(2) 0.7500 0.122(13) Uani 0.50 2 d SP

loop_
_atom_site_aniso_label
_atom_site_aniso_U_11
_atom_site_aniso_U_22
_atom_site_aniso_U_33
_atom_site_aniso_U_23
_atom_site_aniso_U_13
_atom_site_aniso_U_12
Cd1 0.0530(4) 0.0530(4) 0.0151(3) 0.000 0.000 0.02648(18)
Cl1 0.0694(17) 0.0694(17) 0.052(2) 0.000 0.000 0.0347(9)
N1 0.069(4) 0.048(3) 0.030(3) -0.013(2) -0.007(3) 0.014(3)
N2 0.080(4) 0.050(4) 0.025(2) 0.002(3) 0.009(3) -0.007(3)
N3 0.058(4) 0.040(3) 0.029(3) -0.008(2) -0.004(2) 0.003(3)
N4 0.068(4) 0.051(3) 0.020(2) -0.002(2) 0.006(2) 0.032(3)
N5 0.094(6) 0.037(4) 0.021(3) 0.000 0.000 0.028(4)
N6 0.105(8) 0.087(7) 0.043(5) 0.000 0.000 0.041(6)
C1 0.091(6) 0.077(5) 0.014(2) 0.004(3) 0.008(3) 0.047(5)
C2 0.095(6) 0.081(5) 0.019(3) 0.012(4) 0.013(4) -0.009(5)
C3 0.109(6) 0.060(5) 0.017(3) 0.003(3) 0.001(3) 0.040(5)
C4 0.077(5) 0.045(4) 0.025(3) 0.001(3) 0.005(3) 0.014(4)
C5 0.083(5) 0.039(4) 0.020(3) 0.001(3) 0.004(3) 0.016(4)
C6 0.081(7) 0.038(5) 0.024(4) 0.000 0.000 0.016(5)
C7 0.101(6) 0.082(5) 0.028(3) -0.004(3) 0.001(4) 0.047(5)
C8 0.101(8) 0.045(6) 0.026(4) 0.000 0.000 0.031(6)
C9 0.054(7) 0.070(8) 0.048(5) 0.000 0.000 0.024(6)
O1A 0.21(4) 0.17(4) 0.042(11) 0.000 0.000 0.03(2)
O1B 0.103(19) 0.13(3) 0.045(10) 0.000 0.000 -0.011(16)

loop_
_atom_type_symbol
_atom_type_description
_atom_type_scat_dispersion_real
_atom_type_scat_dispersion_imag
_atom_type_scat_source
C C 0.0033 0.0016 'International Tables Vol C Tables 4.2.6.8 and 6.1.1.4'
H H 0.0000 0.0000 'International Tables Vol C Tables 4.2.6.8 and 6.1.1.4'
N N 0.0061 0.0033 'International Tables Vol C Tables 4.2.6.8 and 6.1.1.4'
O O 0.0106 0.0060 'International Tables Vol C Tables 4.2.6.8 and 6.1.1.4'
Cl Cl 0.1484 0.1585 'International Tables Vol C Tables 4.2.6.8 and 6.1.1.4'
Cd Cd -0.8075 1.2024 'International Tables Vol C Tables 4.2.6.8 and 6.1.1.4'

loop_
_geom_angle_atom_site_label_1
_geom_angle_atom_site_label_2
_geom_angle_atom_site_label_3
_geom_angle
_geom_angle_site_symmetry_1
_geom_angle_site_symmetry_3
N1 Cd1 N1 94.73(16) 3_655 .
N1 Cd1 N1 94.73(16) 3_655 4_665
N1 Cd1 N1 94.73(16) . 4_665
N1 Cd1 N4 88.17(17) 3_655 7_656
N1 Cd1 N4 89.73(17) . 7_656
N1 Cd1 N4 174.45(17) 4_665 7_656
N1 Cd1 N4 89.73(17) 3_655 9_666
N1 Cd1 N4 174.45(17) . 9_666
N1 Cd1 N4 88.17(17) 4_665 9_666
N4 Cd1 N4 87.12(15) 7_656 9_666
N1 Cd1 N4 174.45(17) 3_655 10_556
N1 Cd1 N4 88.17(17) . 10_556
N1 Cd1 N4 89.73(17) 4_665 10_556
N4 Cd1 N4 87.12(15) 7_656 10_556
N4 Cd1 N4 87.12(15) 9_666 10_556
C1 N1 N2 107.1(5) . .
C1 N1 Cd1 136.6(5) . .
N2 N1 Cd1 116.3(3) . .
C2 N2 N1 105.7(5) . .
C2 N3 C1 102.2(5) . .
C2 N3 C4 128.5(5) . .
C1 N3 C4 129.1(5) . .
C3 N4 N4 106.0(3) . 8_556
C3 N4 Cd1 126.7(3) . 7_656
N4 N4 Cd1 127.28(11) 8_556 7_656
C3 N5 C3 103.9(7) 8_556 .
C3 N5 C6 127.9(4) 8_556 .
C3 N5 C6 127.9(4) . .
C7 N6 C7 110.8(8) . 8_556
C7 N6 C9 110.9(6) . .
C7 N6 C9 110.9(6) 8_556 .
N1 C1 N3 111.2(6) . .
N1 C1 H1 124.4 . .
N3 C1 H1 124.4 . .
N2 C2 N3 113.8(6) . .
N2 C2 H2 123.1 . .
N3 C2 H2 123.1 . .
N4 C3 N5 112.0(5) . .
N4 C3 H3 124.0 . .
N5 C3 H3 124.0 . .
N3 C4 C5 108.6(5) . .
N3 C4 C7 108.5(5) . .
C5 C4 C7 110.9(5) . .
N3 C4 C8 108.6(5) . .
C5 C4 C8 111.4(6) . .
C7 C4 C8 108.7(6) . .
C4 C5 C6 108.5(6) . .
C4 C5 H5A 110.0 . .
C6 C5 H5A 110.0 . .
C4 C5 H5B 110.0 . .
C6 C5 H5B 110.0 . .
H5A C5 H5B 108.4 . .
N5 C6 C5 109.2(5) . .
N5 C6 C5 109.2(5) . 8_556
C5 C6 C5 109.8(7) . 8_556
N5 C6 C9 109.8(8) . .
C5 C6 C9 109.4(5) . .
C5 C6 C9 109.4(5) 8_556 .
N6 C7 C4 108.7(6) . .
N6 C7 H7A 109.9 . .
C4 C7 H7A 109.9 . .
N6 C7 H7B 109.9 . .
C4 C7 H7B 109.9 . .
H7A C7 H7B 108.3 . .
C4 C8 C4 103.3(7) 8_556 .
C4 C8 H8A 111.1 8_556 .
C4 C8 H8A 111.1 . .
C4 C8 H8B 111.1 8_556 .
C4 C8 H8B 111.1 . .
H8A C8 H8B 109.1 . .
N6 C9 C6 109.0(8) . .
N6 C9 H9 109.9 . .
C6 C9 H9 109.8 . .

loop_
_geom_bond_atom_site_label_1
_geom_bond_atom_site_label_2
_geom_bond_distance
_geom_bond_site_symmetry_2
Cd1 N1 2.311(5) 3_655
Cd1 N1 2.311(5) .
Cd1 N1 2.311(5) 4_665
Cd1 N4 2.354(5) 7_656
Cd1 N4 2.354(5) 9_666
Cd1 N4 2.354(5) 10_556
N1 C1 1.305(7) .
N1 N2 1.409(7) .
N2 C2 1.295(8) .
N3 C2 1.359(7) .
N3 C1 1.394(8) .
N3 C4 1.447(7) .
N4 C3 1.290(7) .
N4 N4 1.366(8) 8_556
N4 Cd1 2.354(5) 7_656
N5 C3 1.319(7) 8_556
N5 C3 1.319(7) .
N5 C6 1.491(10) .
N6 C7 1.466(8) .
N6 C7 1.466(8) 8_556
N6 C9 1.480(12) .
C1 H1 0.9500 .
C2 H2 0.9500 .
C3 H3 0.9500 .
C4 C5 1.498(8) .
C4 C7 1.530(9) .
C4 C8 1.582(8) .
C5 C6 1.517(7) .
C5 H5A 0.9900 .
C5 H5B 0.9900 .
C6 C5 1.517(7) 8_556
C6 C9 1.524(12) .
C7 H7A 0.9900 .
C7 H7B 0.9900 .
C8 C4 1.582(8) 8_556
C8 H8A 0.9900 .
C8 H8B 0.9900 .
C9 H9 0.9900 .

loop_
_geom_torsion_atom_site_label_1
_geom_torsion_atom_site_label_2
_geom_torsion_atom_site_label_3
_geom_torsion_atom_site_label_4
_geom_torsion
_geom_torsion_site_symmetry_1
_geom_torsion_site_symmetry_4
N1 Cd1 N1 C1 -46.7(6) 3_655 .
N1 Cd1 N1 C1 48.5(6) 4_665 .
N4 Cd1 N1 C1 -134.8(7) 7_656 .
N4 Cd1 N1 C1 138.1(7) 10_556 .
N1 Cd1 N1 N2 132.5(5) 3_655 .
N1 Cd1 N1 N2 -132.3(5) 4_665 .
N4 Cd1 N1 N2 44.4(4) 7_656 .
N4 Cd1 N1 N2 -42.8(4) 10_556 .
C1 N1 N2 C2 1.0(8) . .
Cd1 N1 N2 C2 -178.4(5) . .
N2 N1 C1 N3 -1.7(8) . .
Cd1 N1 C1 N3 177.5(4) . .
C2 N3 C1 N1 1.7(8) . .
C4 N3 C1 N1 -174.8(6) . .
N1 N2 C2 N3 0.1(10) . .
C1 N3 C2 N2 -1.1(9) . .
C4 N3 C2 N2 175.4(7) . .
N4 N4 C3 N5 -1.5(7) 8_556 .
Cd1 N4 C3 N5 178.0(5) 7_656 .
C3 N5 C3 N4 2.3(11) 8_556 .
C6 N5 C3 N4 177.3(8) . .
C2 N3 C4 C5 -64.2(10) . .
C1 N3 C4 C5 111.4(7) . .
C2 N3 C4 C7 56.5(9) . .
C1 N3 C4 C7 -127.9(7) . .
C2 N3 C4 C8 174.5(8) . .
C1 N3 C4 C8 -9.9(10) . .
N3 C4 C5 C6 177.5(6) . .
C7 C4 C5 C6 58.3(7) . .
C8 C4 C5 C6 -63.0(8) . .
C3 N5 C6 C5 -153.1(8) 8_556 .
C3 N5 C6 C5 33.1(12) . .
C3 N5 C6 C5 -33.1(12) 8_556 8_556
C3 N5 C6 C5 153.1(8) . 8_556
C3 N5 C6 C9 86.9(9) 8_556 .
C3 N5 C6 C9 -86.9(9) . .
C4 C5 C6 N5 -178.9(6) . .
C4 C5 C6 C5 61.5(9) . 8_556
C4 C5 C6 C9 -58.6(8) . .
C7 N6 C7 C4 -63.3(10) 8_556 .
C9 N6 C7 C4 60.3(8) . .
N3 C4 C7 N6 -178.3(6) . .
C5 C4 C7 N6 -59.0(7) . .
C8 C4 C7 N6 63.8(7) . .
N3 C4 C8 C4 179.9(4) . 8_556
C5 C4 C8 C4 60.3(9) . 8_556
C7 C4 C8 C4 -62.2(8) . 8_556
C7 N6 C9 C6 -61.8(6) . .
C7 N6 C9 C6 61.8(6) 8_556 .
N5 C6 C9 N6 180.0 . .
C5 C6 C9 N6 60.2(5) . .
C5 C6 C9 N6 -60.2(5) 8_556 .

loop_
_platon_squeeze_void_nr
_platon_squeeze_void_average_x
_platon_squeeze_void_average_y
_platon_squeeze_void_average_z
_platon_squeeze_void_volume
_platon_squeeze_void_count_electrons
_platon_squeeze_void_content
1 0.000 0.000 -0.019 2194 634 ' '
